data_1507030
loop_
_publ_author_name
'Teichert, Antje'
'Jantos, Katja'
'Harms, Klaus'
'Studer, Armido'

_publ_section_title
;
 One-pot homolytic aromatic substitutions/HWE olefinations under microwave
 conditions for the formation of a small oxindole library.
;
_journal_issue 20
_journal_name_full 'Organic letters'
_journal_page_first 3477
_journal_page_last 3480
_journal_paper_doi 10.1021/ol048759t
_journal_volume 6
_journal_year 2004
_chemical_formula_moiety 'C17 H17 N1 O2'
_chemical_formula_sum 'C17 H17 N O2'
_chemical_formula_weight 267.32
_chemical_name_systematic
;

 ?

;
_space_group_IT_number 2
_symmetry_cell_setting triclinic
_symmetry_space_group_name_Hall '-P 1'
_symmetry_space_group_name_H-M 'P -1'
_atom_sites_solution_secondary difmap
_audit_creation_method SHELXL-97
_cell_angle_alpha 95.733(17)
_cell_angle_beta 111.551(18)
_cell_angle_gamma 97.026(19)
_cell_formula_units_Z 2
_cell_length_a 8.3974(15)
_cell_length_b 9.0952(13)
_cell_length_c 10.0046(15)
_cell_measurement_reflns_used 4893
_cell_measurement_temperature 193(2)
_cell_measurement_theta_max 26
_cell_measurement_theta_min 2.2
_cell_volume 696.6(2)
_computing_molecular_graphics 'Ortep-3 for Windows (Farrugia, 1997)'
_computing_publication_material 'WinGX publication routines (Farrugia, 1999)'
_computing_structure_refinement 'SHELXL-97 (Sheldrick, 1997)'
_computing_structure_solution 'SHELXS-97 (Sheldrick, 1997)'
_diffrn_ambient_temperature 193(2)
_diffrn_measured_fraction_theta_full 0.939
_diffrn_measured_fraction_theta_max 0.930
_diffrn_radiation_monochromator graphite
_diffrn_radiation_source 'fine-focus sealed tube'
_diffrn_radiation_type MoK\a
_diffrn_radiation_wavelength 0.71073
_diffrn_reflns_av_R_equivalents 0.0579
_diffrn_reflns_av_sigmaI/netI 0.0696
_diffrn_reflns_limit_h_max 10
_diffrn_reflns_limit_h_min -10
_diffrn_reflns_limit_k_max 11
_diffrn_reflns_limit_k_min -10
_diffrn_reflns_limit_l_max 12
_diffrn_reflns_limit_l_min -12
_diffrn_reflns_number 6865
_diffrn_reflns_theta_full 25.00
_diffrn_reflns_theta_max 25.90
_diffrn_reflns_theta_min 2.22
_exptl_absorpt_coefficient_mu 0.083
_exptl_absorpt_correction_type none
_exptl_crystal_colour colourless
_exptl_crystal_density_diffrn 1.274
_exptl_crystal_density_method 'not measured'
_exptl_crystal_description 'broken piece'
_exptl_crystal_F_000 284
_exptl_crystal_size_max 0.55
_exptl_crystal_size_mid 0.15
_exptl_crystal_size_min 0.15
_refine_diff_density_max 0.144
_refine_diff_density_min -0.164
_refine_diff_density_rms 0.034
_refine_ls_extinction_method none
_refine_ls_goodness_of_fit_ref 0.849
_refine_ls_matrix_type full
_refine_ls_number_parameters 249
_refine_ls_number_reflns 2527
_refine_ls_number_restraints 0
_refine_ls_restrained_S_all 0.849
_refine_ls_R_factor_all 0.0760
_refine_ls_R_factor_gt 0.0390
_refine_ls_shift/su_max 0.000
_refine_ls_shift/su_mean 0.000
_refine_ls_structure_factor_coef Fsqd
_refine_ls_weighting_details 'calc w=1/[\s^2^(Fo^2^)+(0.0508P)^2^+0.0000P] where P=(Fo^2^+2Fc^2^)/3'
_refine_ls_weighting_scheme calc
_refine_ls_wR_factor_gt 0.0831
_refine_ls_wR_factor_ref 0.0930
_reflns_number_gt 1466
_reflns_number_total 2527
_reflns_threshold_expression >2sigma(I)
_cod_data_source_file ol048759tsi20040630_105220.cif
_cod_data_source_block teich03
_cod_original_cell_volume 696.62(19)
_cod_database_code 1507030

loop_
_symmetry_equiv_pos_as_xyz
'x, y, z'
'-x, -y, -z'

loop_
_atom_site_label
_atom_site_type_symbol
_atom_site_fract_x
_atom_site_fract_y
_atom_site_fract_z
_atom_site_U_iso_or_equiv
_atom_site_adp_type
_atom_site_occupancy
_atom_site_symmetry_multiplicity
_atom_site_calc_flag
C1 C 0.6848(2) 0.2726(2) 1.02740(18) 0.0484(5) Uani 1 1 d
C3 C 0.6659(2) 0.4833(2) 0.91844(16) 0.0412(4) Uani 1 1 d
C4 C 0.6993(3) 0.6288(2) 0.8934(2) 0.0504(5) Uani 1 1 d
C5 C 0.5867(3) 0.6644(2) 0.7641(2) 0.0540(5) Uani 1 1 d
C6 C 0.4508(2) 0.5612(2) 0.66513(19) 0.0483(5) Uani 1 1 d
C7 C 0.4213(2) 0.4157(2) 0.69222(16) 0.0402(4) Uani 1 1 d
C8 C 0.5297(2) 0.3766(2) 0.82174(16) 0.0365(4) Uani 1 1 d
C9 C 0.5265(2) 0.2321(2) 0.88340(17) 0.0424(4) Uani 1 1 d
C10 C 0.5297(2) 0.0897(2) 0.7901(2) 0.0455(5) Uani 1 1 d
C11 C 0.6807(2) 0.09872(19) 0.74187(16) 0.0385(4) Uani 1 1 d
C12 C 0.6679(2) 0.1491(2) 0.61202(17) 0.0437(4) Uani 1 1 d
C13 C 0.8046(2) 0.1533(2) 0.56578(19) 0.0484(5) Uani 1 1 d
C14 C 0.9560(2) 0.1054(2) 0.64708(18) 0.0493(5) Uani 1 1 d
C15 C 0.9704(3) 0.0554(2) 0.77627(18) 0.0513(5) Uani 1 1 d
C16 C 0.8346(2) 0.0526(2) 0.82332(17) 0.0460(5) Uani 1 1 d
C17 C 0.9067(3) 0.4986(4) 1.1651(2) 0.0686(7) Uani 1 1 d
C19 C 0.1705(3) 0.3419(3) 0.4698(2) 0.0602(6) Uani 1 1 d
N2 N 0.75778(18) 0.4186(2) 1.04009(13) 0.0480(4) Uani 1 1 d
O1 O 0.73838(18) 0.18918(18) 1.11635(13) 0.0666(4) Uani 1 1 d
O18 O 0.29139(15) 0.30448(15) 0.60057(12) 0.0526(4) Uani 1 1 d
H4 H 0.793(2) 0.698(2) 0.963(2) 0.062(6) Uiso 1 1 d
H5 H 0.611(3) 0.765(3) 0.740(2) 0.072(6) Uiso 1 1 d
H6 H 0.379(2) 0.599(2) 0.577(2) 0.064(5) Uiso 1 1 d
H9 H 0.425(2) 0.214(2) 0.9077(18) 0.057(5) Uiso 1 1 d
H10A H 0.415(2) 0.069(2) 0.7007(19) 0.055(5) Uiso 1 1 d
H10B H 0.536(2) 0.011(2) 0.8481(18) 0.051(5) Uiso 1 1 d
H12 H 0.554(2) 0.179(2) 0.5538(17) 0.048(5) Uiso 1 1 d
H13 H 0.793(2) 0.185(2) 0.471(2) 0.062(5) Uiso 1 1 d
H14 H 1.054(3) 0.110(2) 0.610(2) 0.067(6) Uiso 1 1 d
H15 H 1.078(3) 0.021(2) 0.834(2) 0.066(6) Uiso 1 1 d
H16 H 0.843(2) 0.017(2) 0.9199(19) 0.056(5) Uiso 1 1 d
H17A H 1.004(4) 0.538(3) 1.142(3) 0.106(9) Uiso 1 1 d
H17B H 0.879(3) 0.581(3) 1.222(3) 0.109(9) Uiso 1 1 d
H17C H 0.942(3) 0.421(3) 1.230(3) 0.093(8) Uiso 1 1 d
H19A H 0.232(3) 0.382(2) 0.410(2) 0.075(6) Uiso 1 1 d
H19B H 0.111(3) 0.416(3) 0.499(2) 0.072(7) Uiso 1 1 d
H19C H 0.079(3) 0.241(3) 0.411(2) 0.091(7) Uiso 1 1 d

loop_
_atom_site_aniso_label
_atom_site_aniso_U_11
_atom_site_aniso_U_22
_atom_site_aniso_U_33
_atom_site_aniso_U_23
_atom_site_aniso_U_13
_atom_site_aniso_U_12
C1 0.0550(11) 0.0624(15) 0.0400(9) 0.0170(9) 0.0234(8) 0.0305(10)
C3 0.0424(10) 0.0481(13) 0.0395(8) 0.0062(8) 0.0205(7) 0.0171(9)
C4 0.0545(12) 0.0446(14) 0.0539(11) -0.0012(10) 0.0259(10) 0.0057(10)
C5 0.0712(14) 0.0401(14) 0.0639(12) 0.0145(11) 0.0369(11) 0.0177(11)
C6 0.0574(12) 0.0483(14) 0.0490(10) 0.0173(10) 0.0253(9) 0.0222(10)
C7 0.0399(9) 0.0436(12) 0.0413(8) 0.0093(8) 0.0177(8) 0.0137(8)
C8 0.0377(9) 0.0390(11) 0.0380(8) 0.0085(7) 0.0180(7) 0.0123(8)
C9 0.0423(10) 0.0497(13) 0.0431(9) 0.0153(8) 0.0216(8) 0.0138(8)
C10 0.0512(11) 0.0385(12) 0.0515(10) 0.0132(9) 0.0232(9) 0.0083(9)
C11 0.0463(10) 0.0287(11) 0.0396(8) 0.0032(7) 0.0162(7) 0.0057(8)
C12 0.0469(11) 0.0407(12) 0.0427(9) 0.0105(8) 0.0145(8) 0.0098(8)
C13 0.0579(12) 0.0467(13) 0.0437(9) 0.0093(8) 0.0223(9) 0.0092(9)
C14 0.0508(12) 0.0476(14) 0.0510(10) 0.0025(9) 0.0227(9) 0.0076(9)
C15 0.0490(12) 0.0549(14) 0.0474(10) 0.0062(9) 0.0135(9) 0.0172(10)
C16 0.0529(11) 0.0454(13) 0.0405(9) 0.0107(8) 0.0160(8) 0.0138(9)
C17 0.0553(14) 0.094(2) 0.0439(11) -0.0058(12) 0.0074(10) 0.0164(13)
C19 0.0481(12) 0.092(2) 0.0399(10) 0.0188(11) 0.0109(9) 0.0216(13)
N2 0.0445(9) 0.0602(12) 0.0361(7) 0.0046(7) 0.0103(6) 0.0167(8)
O1 0.0804(10) 0.0825(11) 0.0508(7) 0.0315(7) 0.0267(7) 0.0434(8)
O18 0.0415(7) 0.0610(10) 0.0470(6) 0.0150(6) 0.0063(5) 0.0074(6)

loop_
_atom_type_symbol
_atom_type_description
_atom_type_scat_dispersion_real
_atom_type_scat_dispersion_imag
_atom_type_scat_source
C C 0.0033 0.0016 'International Tables Vol C Tables 4.2.6.8 and 6.1.1.4'
H H 0.0000 0.0000 'International Tables Vol C Tables 4.2.6.8 and 6.1.1.4'
N N 0.0061 0.0033 'International Tables Vol C Tables 4.2.6.8 and 6.1.1.4'
O O 0.0106 0.0060 'International Tables Vol C Tables 4.2.6.8 and 6.1.1.4'

loop_
_geom_angle_atom_site_label_1
_geom_angle_atom_site_label_2
_geom_angle_atom_site_label_3
_geom_angle
O1 C1 N2 125.29(18)
O1 C1 C9 126.3(2)
N2 C1 C9 108.43(14)
C8 C3 C4 123.07(15)
C8 C3 N2 108.96(16)
C4 C3 N2 127.97(17)
C3 C4 C5 116.31(19)
C3 C4 H4 119.9(12)
C5 C4 H4 123.7(12)
C6 C5 C4 122.25(19)
C6 C5 H5 119.4(11)
C4 C5 H5 118.2(12)
C5 C6 C7 120.26(16)
C5 C6 H6 115.4(11)
C7 C6 H6 124.4(11)
O18 C7 C6 124.90(14)
O18 C7 C8 115.97(15)
C6 C7 C8 119.13(16)
C3 C8 C7 118.97(16)
C3 C8 C9 109.72(13)
C7 C8 C9 131.30(16)
C8 C9 C10 117.62(13)
C8 C9 C1 101.58(15)
C10 C9 C1 113.03(15)
C8 C9 H9 109.5(11)
C10 C9 H9 107.6(12)
C1 C9 H9 106.9(10)
C11 C10 C9 114.69(15)
C11 C10 H10A 109.8(10)
C9 C10 H10A 106.5(11)
C11 C10 H10B 108.7(10)
C9 C10 H10B 106.6(11)
H10A C10 H10B 110.5(15)
C16 C11 C12 118.02(16)
C16 C11 C10 121.11(14)
C12 C11 C10 120.83(15)
C13 C12 C11 120.82(16)
C13 C12 H12 122.7(9)
C11 C12 H12 116.4(9)
C14 C13 C12 120.47(16)
C14 C13 H13 118.7(11)
C12 C13 H13 120.7(11)
C15 C14 C13 119.28(19)
C15 C14 H14 122.5(10)
C13 C14 H14 118.2(10)
C14 C15 C16 120.28(17)
C14 C15 H15 119.2(11)
C16 C15 H15 120.5(11)
C15 C16 C11 121.12(15)
C15 C16 H16 121.6(10)
C11 C16 H16 117.3(10)
N2 C17 H17A 113.8(15)
N2 C17 H17B 113.6(15)
H17A C17 H17B 109(2)
N2 C17 H17C 104.0(15)
H17A C17 H17C 109(2)
H17B C17 H17C 106.9(19)
O18 C19 H19A 110.8(12)
O18 C19 H19B 107.1(11)
H19A C19 H19B 110.9(18)
O18 C19 H19C 107.4(12)
H19A C19 H19C 110.7(17)
H19B C19 H19C 109.7(19)
C1 N2 C3 111.29(14)
C1 N2 C17 124.39(17)
C3 N2 C17 124.28(19)
C7 O18 C19 117.88(16)

loop_
_geom_bond_atom_site_label_1
_geom_bond_atom_site_label_2
_geom_bond_distance
C1 O1 1.223(2)
C1 N2 1.366(3)
C1 C9 1.531(3)
C3 C8 1.383(2)
C3 C4 1.386(3)
C3 N2 1.410(2)
C4 C5 1.390(3)
C4 H4 0.94(2)
C5 C6 1.373(3)
C5 H5 0.98(2)
C6 C7 1.388(3)
C6 H6 0.991(18)
C7 O18 1.365(2)
C7 C8 1.392(2)
C8 C9 1.508(2)
C9 C10 1.527(3)
C9 H9 0.973(19)
C10 C11 1.510(2)
C10 H10A 1.027(18)
C10 H10B 0.962(18)
C11 C16 1.392(2)
C11 C12 1.392(2)
C12 C13 1.384(3)
C12 H12 1.010(17)
C13 C14 1.383(3)
C13 H13 0.989(18)
C14 C15 1.381(2)
C14 H14 1.02(2)
C15 C16 1.383(3)
C15 H15 0.983(19)
C16 H16 1.028(17)
C17 N2 1.451(3)
C17 H17A 0.97(3)
C17 H17B 1.00(3)
C17 H17C 1.01(3)
C19 O18 1.434(2)
C19 H19A 0.99(2)
C19 H19B 0.97(2)
C19 H19C 1.08(3)

loop_
_geom_torsion_atom_site_label_1
_geom_torsion_atom_site_label_2
_geom_torsion_atom_site_label_3
_geom_torsion_atom_site_label_4
_geom_torsion
C8 C3 C4 C5 0.4(3)
N2 C3 C4 C5 -179.37(17)
C3 C4 C5 C6 -0.8(3)
C4 C5 C6 C7 0.2(3)
C5 C6 C7 O18 -179.29(17)
C5 C6 C7 C8 0.9(3)
C4 C3 C8 C7 0.7(2)
N2 C3 C8 C7 -179.53(14)
C4 C3 C8 C9 -178.34(16)
N2 C3 C8 C9 1.46(18)
O18 C7 C8 C3 178.87(15)
C6 C7 C8 C3 -1.3(2)
O18 C7 C8 C9 -2.4(3)
C6 C7 C8 C9 177.44(17)
C3 C8 C9 C10 -125.42(17)
C7 C8 C9 C10 55.7(3)
C3 C8 C9 C1 -1.51(17)
C7 C8 C9 C1 179.64(16)
O1 C1 C9 C8 -178.59(17)
N2 C1 C9 C8 1.04(17)
O1 C1 C9 C10 -51.6(2)
N2 C1 C9 C10 128.01(15)
C8 C9 C10 C11 55.6(2)
C1 C9 C10 C11 -62.34(19)
C9 C10 C11 C16 92.3(2)
C9 C10 C11 C12 -89.8(2)
C16 C11 C12 C13 -0.1(3)
C10 C11 C12 C13 -178.16(17)
C11 C12 C13 C14 0.9(3)
C12 C13 C14 C15 -1.0(3)
C13 C14 C15 C16 0.3(3)
C14 C15 C16 C11 0.5(3)
C12 C11 C16 C15 -0.6(3)
C10 C11 C16 C15 177.46(17)
O1 C1 N2 C3 179.40(17)
C9 C1 N2 C3 -0.25(19)
O1 C1 N2 C17 -2.8(3)
C9 C1 N2 C17 177.55(18)
C8 C3 N2 C1 -0.76(19)
C4 C3 N2 C1 179.02(17)
C8 C3 N2 C17 -178.56(18)
C4 C3 N2 C17 1.2(3)
C6 C7 O18 C19 -3.4(3)
C8 C7 O18 C19 176.44(16)
